data_7011228
loop_
_publ_author_name
'Nayan K. Solanki'
'Michael A. Leech'
'Eric J. L. McInnes'
'Frank E. Mabbs'
'Judith A. K. Howard'
'Colin A. Kilner'
'Jeremy M. Rawson'
'Malcolm A. Halcrow'

_publ_section_title
;
 A crystallographic and EPR study of the fluxional Cu(II) ion in
 [CuL2][BF4]2 (L = 2,6-dipyrazol-1-ylpyridine)
;
_journal_issue 7
_journal_name_full 'J. Chem. Soc., Dalton Trans.'
_journal_page_first 1295
_journal_page_last 1301
_journal_paper_doi 10.1039/b109201b
_journal_year 2002
_chemical_formula_moiety '[C22 H18 Cu N10] 2[B F4]'
_chemical_formula_sum 'C22 H18 B2 Cu F8 N10'
_chemical_formula_weight 659.62
_chemical_name_systematic
; 
Bis-[2,6-di-(pyrazol-1-yl)pyridine]copper(II) ditetrafluoroborate
;
_space_group_IT_number 4
_symmetry_cell_setting monoclinic
_symmetry_space_group_name_Hall 'P 2yb'
_symmetry_space_group_name_H-M 'P 1 21 1'
_atom_sites_solution_hydrogens geom
_atom_sites_solution_primary direct
_atom_sites_solution_secondary difmap
_audit_creation_method SHELXL-97
_cell_angle_alpha 90.00
_cell_angle_beta 95.6764(11)
_cell_angle_gamma 90.00
_cell_formula_units_Z 2
_cell_length_a 8.5234(2)
_cell_length_b 8.5849(2)
_cell_length_c 19.0161(4)
_cell_measurement_reflns_used 17357
_cell_measurement_temperature 350(2)
_cell_measurement_theta_max 27.49
_cell_measurement_theta_min 3.20
_cell_volume 1384.63(5)
_computing_cell_refinement 'DENZO-SMN (Otwinowski & Minor, 1996)'
_computing_data_collection 'COLLECT (Nonius, 1999)'
_computing_data_reduction 'DENZO-SMN (Otwinowski & Minor, 1996)'
_computing_molecular_graphics 'ORTEX (McArdle, 1995)'
_computing_publication_material 'local program'
_computing_structure_refinement 'SHELXL-97 (Sheldrick, 1997)'
_computing_structure_solution 'SHELXS-97 (Sheldrick, 1990)'
_diffrn_ambient_temperature 350(2)
_diffrn_detector_area_resol_mean 9.091
_diffrn_measured_fraction_theta_full 0.990
_diffrn_measured_fraction_theta_max 0.990
_diffrn_measurement_device_type 'Nonius KappaCCD diffractometer'
_diffrn_measurement_method 'Area detector scans'
_diffrn_radiation_monochromator graphite
_diffrn_radiation_source 'fine-focus sealed tube'
_diffrn_radiation_type MoK\a
_diffrn_radiation_wavelength 0.71073
_diffrn_reflns_av_R_equivalents 0.0494
_diffrn_reflns_av_sigmaI/netI 0.0480
_diffrn_reflns_limit_h_max 10
_diffrn_reflns_limit_h_min -11
_diffrn_reflns_limit_k_max 9
_diffrn_reflns_limit_k_min -11
_diffrn_reflns_limit_l_max 24
_diffrn_reflns_limit_l_min -24
_diffrn_reflns_number 17357
_diffrn_reflns_theta_full 27.49
_diffrn_reflns_theta_max 27.49
_diffrn_reflns_theta_min 3.20
_exptl_absorpt_coefficient_mu 0.876
_exptl_absorpt_correction_T_max 0.9575
_exptl_absorpt_correction_T_min 0.8443
_exptl_absorpt_correction_type multi-scan
_exptl_absorpt_process_details
;
Using multiple and symmetry-related data measurements via the program SORTAV
See R.H. Blessing, Acta Cryst (1995), A51, 33-38 
;
_exptl_crystal_colour Green
_exptl_crystal_density_diffrn 1.582
_exptl_crystal_density_method 'not measured'
_exptl_crystal_description Plate
_exptl_crystal_F_000 662
_exptl_crystal_size_max 0.20
_exptl_crystal_size_mid 0.18
_exptl_crystal_size_min 0.05
_refine_diff_density_max 0.456
_refine_diff_density_min -0.341
_refine_diff_density_rms 0.058
_refine_ls_abs_structure_details 'Flack H D (1983), Acta Cryst. A39, 876-881'
_refine_ls_abs_structure_Flack -0.002(18)
_refine_ls_extinction_coef 0.051(7)
_refine_ls_extinction_expression Fc^*^=kFc[1+0.001xFc^2^\l^3^/sin(2\q)]^-1/4^
_refine_ls_extinction_method SHELXL
_refine_ls_goodness_of_fit_ref 1.049
_refine_ls_hydrogen_treatment constr
_refine_ls_matrix_type full
_refine_ls_number_parameters 427
_refine_ls_number_reflns 5410
_refine_ls_number_restraints 68
_refine_ls_restrained_S_all 1.089
_refine_ls_R_factor_all 0.0699
_refine_ls_R_factor_gt 0.0529
_refine_ls_shift/su_max 0.001
_refine_ls_shift/su_mean 0.000
_refine_ls_structure_factor_coef Fsqd
_refine_ls_weighting_details 'calc w=1/[\s^2^(Fo^2^)+(0.0941P)^2^+0.2036P] where P=(Fo^2^+2Fc^2^)/3'
_refine_ls_weighting_scheme calc
_refine_ls_wR_factor_gt 0.1390
_refine_ls_wR_factor_ref 0.1542
_reflns_number_gt 4323
_reflns_number_total 5410
_reflns_threshold_expression >2sigma(I)
_cod_data_source_file b109201b.txt
_cod_data_source_block nksvt350
_cod_depositor_comments
;
The following automatic conversions were performed:
'_symmetry_cell_setting' value 'Monoclinic' changed to 'monoclinic'
according to '/home/saulius/struct/CIF-dictionaries/cif_core.dic'
dictionary named 'cif_core.dic' version 2.4.1 from 2010-06-29.

Automatic conversion script
Id: cif_fix_enum 1527 2010-12-29 10:47:43Z saulius 
;
_cod_original_sg_symbol_H-M 'P 21'
_cod_database_code 7011228

loop_
_symmetry_equiv_pos_as_xyz
'x, y, z'
'-x, y+1/2, -z'

loop_
_atom_site_label
_atom_site_type_symbol
_atom_site_fract_x
_atom_site_fract_y
_atom_site_fract_z
_atom_site_U_iso_or_equiv
_atom_site_adp_type
_atom_site_occupancy
_atom_site_symmetry_multiplicity
_atom_site_calc_flag
_atom_site_refinement_flags
_atom_site_disorder_assembly
_atom_site_disorder_group
Cu1 Cu 0.72975(5) 0.22476(9) 0.74704(2) 0.0670(2) Uani 1 1 d . . .
N1 N 0.8305(5) -0.0008(6) 0.7864(2) 0.0749(10) Uani 1 1 d . . .
N2 N 0.8419(5) -0.0043(5) 0.8580(2) 0.0714(10) Uani 1 1 d . . .
C1 C 0.8980(7) -0.1295(8) 0.7685(3) 0.0864(15) Uani 1 1 d . . .
H1 H 0.9085 -0.1593 0.7221 0.104 Uiso 1 1 calc R . .
C2 C 0.9517(9) -0.2154(8) 0.8270(4) 0.1017(18) Uani 1 1 d . . .
H2 H 1.0037 -0.3107 0.8277 0.122 Uiso 1 1 calc R . .
C3 C 0.9130(7) -0.1319(8) 0.8838(3) 0.0925(16) Uani 1 1 d . . .
H3 H 0.9327 -0.1592 0.9311 0.111 Uiso 1 1 calc R . .
N3 N 0.7327(4) 0.2400(7) 0.85184(17) 0.0638(9) Uani 1 1 d . . .
C4 C 0.7853(5) 0.1250(6) 0.8937(2) 0.0650(10) Uani 1 1 d . . .
C5 C 0.7879(7) 0.1311(8) 0.9670(3) 0.0822(14) Uani 1 1 d . . .
H5 H 0.8261 0.0487 0.9955 0.099 Uiso 1 1 calc R . .
C6 C 0.7311(7) 0.2655(9) 0.9954(3) 0.095(2) Uani 1 1 d . . .
H6 H 0.7295 0.2733 1.0441 0.114 Uiso 1 1 calc R . .
C7 C 0.6773(7) 0.3872(8) 0.9535(3) 0.0867(15) Uani 1 1 d . . .
H7 H 0.6401 0.4780 0.9727 0.104 Uiso 1 1 calc R . .
C8 C 0.6801(6) 0.3700(6) 0.8815(3) 0.0692(11) Uani 1 1 d . . .
N4 N 0.6259(5) 0.4862(5) 0.8323(2) 0.0731(10) Uani 1 1 d . . .
N5 N 0.6394(5) 0.4602(5) 0.7634(2) 0.0771(10) Uani 1 1 d . . .
C9 C 0.5610(8) 0.6271(8) 0.8419(4) 0.1032(19) Uani 1 1 d . . .
H9 H 0.5376 0.6704 0.8845 0.124 Uiso 1 1 calc R . .
C10 C 0.5367(9) 0.6925(9) 0.7770(5) 0.121(3) Uani 1 1 d . . .
H10 H 0.4944 0.7907 0.7665 0.145 Uiso 1 1 calc R . .
C11 C 0.5854(7) 0.5888(9) 0.7302(4) 0.0980(19) Uani 1 1 d . . .
H11 H 0.5817 0.6050 0.6817 0.118 Uiso 1 1 calc R . .
N6 N 0.9542(5) 0.3168(6) 0.7255(2) 0.0782(11) Uani 1 1 d . . .
N7 N 0.9643(5) 0.3283(5) 0.6544(2) 0.0725(10) Uani 1 1 d . . .
C12 C 1.0831(7) 0.3866(8) 0.7549(4) 0.0997(19) Uani 1 1 d . . .
H12 H 1.1098 0.3979 0.8032 0.120 Uiso 1 1 calc R . .
C13 C 1.1709(8) 0.4396(10) 0.7035(5) 0.121(3) Uani 1 1 d . . .
H13 H 1.2665 0.4922 0.7111 0.145 Uiso 1 1 calc R . .
C14 C 1.0963(7) 0.4031(8) 0.6405(4) 0.0972(18) Uani 1 1 d . . .
H14 H 1.1289 0.4250 0.5964 0.117 Uiso 1 1 calc R . .
N8 N 0.7200(4) 0.2167(7) 0.64230(16) 0.0642(7) Uani 1 1 d . . .
C15 C 0.8405(6) 0.2702(6) 0.6088(2) 0.0708(12) Uani 1 1 d . . .
C16 C 0.8383(7) 0.2651(7) 0.5360(3) 0.0866(16) Uani 1 1 d . . .
H16 H 0.9225 0.3025 0.5133 0.104 Uiso 1 1 calc R . .
C17 C 0.7078(8) 0.2029(10) 0.4985(3) 0.0915(17) Uani 1 1 d . . .
H17 H 0.7049 0.1945 0.4496 0.110 Uiso 1 1 calc R . .
C18 C 0.5831(7) 0.1535(7) 0.5312(3) 0.0862(15) Uani 1 1 d . . .
H18 H 0.4928 0.1155 0.5054 0.103 Uiso 1 1 calc R . .
C19 C 0.5939(5) 0.1614(6) 0.6037(2) 0.0696(11) Uani 1 1 d . . .
N9 N 0.4738(4) 0.1132(5) 0.6451(2) 0.0708(9) Uani 1 1 d . . .
N10 N 0.4963(5) 0.1307(5) 0.7157(2) 0.0714(9) Uani 1 1 d . . .
C20 C 0.3286(6) 0.0508(7) 0.6250(4) 0.0895(16) Uani 1 1 d . . .
H20 H 0.2875 0.0293 0.5789 0.107 Uiso 1 1 calc R . .
C21 C 0.2572(7) 0.0267(8) 0.6823(4) 0.0978(18) Uani 1 1 d . . .
H21 H 0.1575 -0.0154 0.6849 0.117 Uiso 1 1 calc R . .
C22 C 0.3655(7) 0.0791(7) 0.7399(3) 0.0870(15) Uani 1 1 d . . .
H22 H 0.3467 0.0770 0.7872 0.104 Uiso 1 1 calc R . .
B1 B 0.7974(8) 0.7705(8) 0.5689(3) 0.095(2) Uani 1 1 d D . .
F1 F 0.6544(11) 0.8146(14) 0.5983(5) 0.082(2) Uiso 0.40 1 d PD A 1
F2 F 0.7775(17) 0.7713(18) 0.4999(5) 0.127(5) Uiso 0.40 1 d PD A 1
F3 F 0.837(3) 0.627(2) 0.5974(13) 0.275(14) Uiso 0.40 1 d PD A 1
F4 F 0.9086(19) 0.881(2) 0.5895(10) 0.162(10) Uiso 0.40 1 d PD A 1
F5 F 0.7039(12) 0.8373(12) 0.6147(5) 0.091(3) Uiso 0.40 1 d PD A 2
F6 F 0.9524(11) 0.7740(14) 0.6026(5) 0.110(3) Uiso 0.40 1 d PD A 2
F7 F 0.7900(17) 0.8414(16) 0.5064(5) 0.109(4) Uiso 0.40 1 d PD A 2
F8 F 0.7598(12) 0.6095(9) 0.5669(5) 0.093(2) Uiso 0.40 1 d PD A 2
F9 F 0.825(2) 0.6212(15) 0.5434(9) 0.091(4) Uiso 0.20 1 d PD A 3
F10 F 0.924(2) 0.849(3) 0.5912(11) 0.092(7) Uiso 0.20 1 d PD A 3
F11 F 0.7320(17) 0.8369(17) 0.4975(6) 0.059(3) Uiso 0.20 1 d PD A 3
F12 F 0.671(3) 0.764(3) 0.6045(13) 0.160(15) Uiso 0.20 1 d PD A 3
B2 B 0.7368(8) 0.7561(9) 1.0681(4) 0.102(2) Uani 1 1 d D . .
F13 F 0.6647(9) 0.7678(9) 0.9984(3) 0.123(3) Uani 0.80 1 d PD B .
F14 F 0.6924(12) 0.8980(11) 1.0968(5) 0.086(3) Uiso 0.40 1 d PD B 1
F15 F 0.8825(13) 0.739(3) 1.0694(9) 0.168(7) Uiso 0.40 1 d PD B 1
F16 F 0.6452(15) 0.6310(13) 1.0903(5) 0.109(3) Uiso 0.40 1 d PD B 1
F17 F 0.670(2) 0.856(3) 1.1103(11) 0.083(7) Uiso 0.20 1 d PD B 2
F18 F 0.8904(14) 0.799(3) 1.0598(10) 0.081(5) Uiso 0.20 1 d PD B 2
F19 F 0.736(3) 0.6059(15) 1.0939(8) 0.080(4) Uiso 0.20 1 d PD B 2
F20 F 0.849(5) 0.633(5) 1.0643(18) 0.28(3) Uiso 0.20 1 d PD B 3
F21 F 0.821(5) 0.886(4) 1.0872(16) 0.204(17) Uiso 0.20 1 d PD B 3
F22 F 0.636(3) 0.712(5) 1.1131(12) 0.183(12) Uiso 0.20 1 d PD B 3
F23 F 0.8934(18) 0.847(2) 1.0747(11) 0.086(5) Uiso 0.20 1 d PD C 4
F24 F 0.665(2) 0.819(3) 1.1235(10) 0.083(6) Uiso 0.20 1 d PD B 4
F25 F 0.811(3) 0.6186(19) 1.1038(11) 0.108(6) Uiso 0.20 1 d PD D 4
F26 F 0.682(4) 0.746(4) 1.0110(12) 0.21(3) Uiso 0.20 1 d PD B 4

loop_
_atom_site_aniso_label
_atom_site_aniso_U_11
_atom_site_aniso_U_22
_atom_site_aniso_U_33
_atom_site_aniso_U_23
_atom_site_aniso_U_13
_atom_site_aniso_U_12
Cu1 0.0628(3) 0.0711(3) 0.0672(3) 0.0047(3) 0.00684(18) -0.0008(4)
N1 0.078(2) 0.083(3) 0.064(2) 0.0014(19) 0.0067(17) -0.003(2)
N2 0.067(2) 0.079(3) 0.067(2) 0.0071(19) 0.0046(16) 0.0017(19)
C1 0.084(3) 0.083(4) 0.093(3) -0.021(3) 0.012(3) -0.002(3)
C2 0.099(4) 0.082(4) 0.125(5) -0.005(4) 0.013(3) 0.018(3)
C3 0.089(4) 0.092(4) 0.095(4) 0.022(3) 0.004(3) 0.020(3)
N3 0.0565(15) 0.071(3) 0.0639(16) 0.001(2) 0.0059(12) -0.008(2)
C4 0.061(2) 0.070(3) 0.064(2) 0.002(2) 0.0088(17) -0.003(2)
C5 0.080(3) 0.092(4) 0.073(3) 0.010(3) 0.002(2) 0.000(3)
C6 0.089(3) 0.130(7) 0.067(3) -0.012(3) 0.015(2) -0.016(4)
C7 0.082(3) 0.098(4) 0.081(3) -0.015(3) 0.011(2) 0.000(3)
C8 0.061(2) 0.072(3) 0.076(3) -0.006(2) 0.0105(19) -0.002(2)
N4 0.069(2) 0.064(2) 0.088(3) -0.0059(19) 0.0147(18) -0.0010(18)
N5 0.075(2) 0.071(3) 0.085(3) 0.004(2) 0.0085(19) -0.0065(19)
C9 0.101(4) 0.069(4) 0.141(5) -0.019(4) 0.018(4) 0.007(3)
C10 0.101(4) 0.071(5) 0.187(8) 0.021(5) -0.007(4) 0.004(3)
C11 0.083(3) 0.089(5) 0.120(5) 0.028(4) 0.000(3) -0.014(3)
N6 0.074(2) 0.082(3) 0.077(2) 0.005(2) -0.0001(18) 0.003(2)
N7 0.061(2) 0.074(3) 0.084(2) 0.0116(19) 0.0160(17) -0.0002(18)
C12 0.079(3) 0.088(4) 0.127(5) -0.011(4) -0.018(3) 0.014(3)
C13 0.070(3) 0.105(5) 0.188(8) -0.009(5) 0.013(4) -0.015(4)
C14 0.077(3) 0.089(4) 0.131(5) 0.001(4) 0.037(3) -0.008(3)
N8 0.0603(15) 0.065(2) 0.0670(16) -0.001(3) 0.0063(12) 0.002(3)
C15 0.070(2) 0.071(3) 0.073(2) 0.009(2) 0.0178(19) 0.010(2)
C16 0.097(3) 0.092(4) 0.075(3) 0.016(3) 0.031(3) 0.010(3)
C17 0.126(4) 0.089(4) 0.061(2) 0.004(3) 0.013(2) 0.009(4)
C18 0.096(4) 0.089(4) 0.070(3) 0.000(3) -0.008(2) 0.010(3)
C19 0.070(2) 0.067(3) 0.071(2) -0.002(2) 0.0034(19) 0.005(2)
N9 0.064(2) 0.067(2) 0.080(2) -0.0014(19) -0.0028(16) -0.0022(17)
N10 0.068(2) 0.068(2) 0.078(2) -0.0019(19) 0.0051(17) -0.0006(18)
C20 0.069(3) 0.083(4) 0.114(4) -0.007(3) -0.009(3) -0.016(3)
C21 0.071(3) 0.087(4) 0.135(5) 0.003(4) 0.014(3) -0.012(3)
C22 0.082(3) 0.074(3) 0.108(4) 0.009(3) 0.026(3) 0.004(3)
B1 0.103(5) 0.106(6) 0.076(3) -0.006(3) 0.015(3) 0.006(4)
B2 0.100(4) 0.111(7) 0.096(4) -0.008(4) 0.020(3) 0.019(4)
F13 0.173(6) 0.114(5) 0.081(2) -0.014(3) 0.003(3) -0.009(3)

loop_
_atom_type_symbol
_atom_type_description
_atom_type_scat_dispersion_real
_atom_type_scat_dispersion_imag
_atom_type_scat_source
C C 0.0033 0.0016 'International Tables Vol C Tables 4.2.6.8 and 6.1.1.4'
H H 0.0000 0.0000 'International Tables Vol C Tables 4.2.6.8 and 6.1.1.4'
N N 0.0061 0.0033 'International Tables Vol C Tables 4.2.6.8 and 6.1.1.4'
Cu Cu 0.3201 1.2651 'International Tables Vol C Tables 4.2.6.8 and 6.1.1.4'
B B 0.0013 0.0007 'International Tables Vol C Tables 4.2.6.8 and 6.1.1.4'
F F 0.0171 0.0103 'International Tables Vol C Tables 4.2.6.8 and 6.1.1.4'

loop_
_geom_angle_atom_site_label_1
_geom_angle_atom_site_label_2
_geom_angle_atom_site_label_3
_geom_angle
_geom_angle_site_symmetry_1
_geom_angle_site_symmetry_3
_geom_angle_publ_flag
N8 Cu1 N3 177.6(2) . . ?
N8 Cu1 N6 76.79(16) . . ?
N3 Cu1 N6 104.05(16) . . ?
N8 Cu1 N10 76.45(15) . . ?
N3 Cu1 N10 102.65(15) . . ?
N6 Cu1 N10 153.23(16) . . ?
N8 Cu1 N5 101.1(2) . . ?
N3 Cu1 N5 76.6(2) . . ?
N6 Cu1 N5 91.15(18) . . ?
N10 Cu1 N5 93.22(16) . . ?
N8 Cu1 N1 106.5(2) . . ?
N3 Cu1 N1 75.79(19) . . ?
N6 Cu1 N1 93.60(17) . . ?
N10 Cu1 N1 94.68(17) . . ?
N5 Cu1 N1 152.30(16) . . ?
C1 N1 N2 104.6(5) . . ?
C1 N1 Cu1 144.8(4) . . ?
N2 N1 Cu1 110.2(3) . . ?
C3 N2 N1 112.0(5) . . ?
C3 N2 C4 129.8(4) . . ?
N1 N2 C4 118.2(4) . . ?
N1 C1 C2 111.3(5) . . ?
C3 C2 C1 105.8(6) . . ?
N2 C3 C2 106.3(5) . . ?
C4 N3 C8 118.3(4) . . ?
C4 N3 Cu1 121.6(4) . . ?
C8 N3 Cu1 120.1(4) . . ?
N3 C4 C5 123.2(5) . . ?
N3 C4 N2 114.2(4) . . ?
C5 C4 N2 122.6(5) . . ?
C6 C5 C4 116.8(5) . . ?
C7 C6 C5 121.4(5) . . ?
C6 C7 C8 117.4(6) . . ?
N3 C8 C7 122.9(5) . . ?
N3 C8 N4 114.1(4) . . ?
C7 C8 N4 123.0(5) . . ?
N5 N4 C9 110.8(5) . . ?
N5 N4 C8 118.3(4) . . ?
C9 N4 C8 130.9(5) . . ?
C11 N5 N4 105.4(5) . . ?
C11 N5 Cu1 143.7(5) . . ?
N4 N5 Cu1 110.8(3) . . ?
N4 C9 C10 106.1(6) . . ?
C9 C10 C11 107.3(6) . . ?
N5 C11 C10 110.3(6) . . ?
C12 N6 N7 104.6(5) . . ?
C12 N6 Cu1 143.5(5) . . ?
N7 N6 Cu1 111.1(3) . . ?
C14 N7 N6 111.4(5) . . ?
C14 N7 C15 130.4(5) . . ?
N6 N7 C15 118.2(4) . . ?
N6 C12 C13 109.9(6) . . ?
C14 C13 C12 108.5(6) . . ?
C13 C14 N7 105.7(6) . . ?
C19 N8 C15 118.4(4) . . ?
C19 N8 Cu1 121.2(3) . . ?
C15 N8 Cu1 120.4(3) . . ?
N8 C15 C16 121.9(5) . . ?
N8 C15 N7 113.4(4) . . ?
C16 C15 N7 124.7(5) . . ?
C17 C16 C15 117.6(5) . . ?
C18 C17 C16 121.2(4) . . ?
C17 C18 C19 117.9(5) . . ?
N8 C19 C18 122.8(5) . . ?
N8 C19 N9 112.8(4) . . ?
C18 C19 N9 124.3(5) . . ?
N10 N9 C20 111.0(5) . . ?
N10 N9 C19 118.9(4) . . ?
C20 N9 C19 130.1(5) . . ?
C22 N10 N9 105.5(4) . . ?
C22 N10 Cu1 143.9(4) . . ?
N9 N10 Cu1 110.6(3) . . ?
C21 C20 N9 108.0(5) . . ?
C20 C21 C22 105.5(5) . . ?
N10 C22 C21 109.9(5) . . ?
F10 B1 F12 122.8(14) . . ?
F7 B1 F5 113.5(9) . . ?
F2 B1 F4 107.5(10) . . ?
F2 B1 F3 113.7(12) . . ?
F4 B1 F3 112.1(12) . . ?
F10 B1 F9 114.8(14) . . ?
F12 B1 F9 108.3(13) . . ?
F7 B1 F6 110.8(9) . . ?
F5 B1 F6 106.3(7) . . ?
F7 B1 F8 115.5(8) . . ?
F5 B1 F8 106.4(8) . . ?
F6 B1 F8 103.4(7) . . ?
F2 B1 F1 110.9(9) . . ?
F4 B1 F1 107.1(10) . . ?
F3 B1 F1 105.4(11) . . ?
F10 B1 F11 108.3(12) . . ?
F12 B1 F11 103.0(13) . . ?
F9 B1 F11 95.3(8) . . ?
F22 B2 F21 114.8(15) . . ?
F26 B2 F24 125.9(18) . . ?
F17 B2 F19 111.6(12) . . ?
F17 B2 F18 111.2(13) . . ?
F19 B2 F18 109.0(12) . . ?
F15 B2 F14 113.7(11) . . ?
F15 B2 F13 111.6(9) . . ?
F22 B2 F13 112.2(13) . . ?
F17 B2 F13 110.2(11) . . ?
F21 B2 F13 111.3(13) . . ?
F19 B2 F13 112.6(9) . . ?
F18 B2 F13 101.7(9) . . ?
F14 B2 F13 101.3(7) . . ?
F15 B2 F16 118.7(12) . . ?
F14 B2 F16 111.4(8) . . ?
F13 B2 F16 97.6(7) . . ?
F22 B2 F20 107.5(15) . . ?
F21 B2 F20 106.6(15) . . ?
F13 B2 F20 103.7(14) . . ?
F26 B2 F23 112.9(19) . . ?
F24 B2 F23 100.5(18) . . ?
F26 B2 F25 119.5(17) . . ?
F24 B2 F25 99.6(19) . . ?
F23 B2 F25 92.1(18) . . ?

loop_
_geom_bond_atom_site_label_1
_geom_bond_atom_site_label_2
_geom_bond_distance
_geom_bond_site_symmetry_2
_geom_bond_publ_flag
Cu1 N8 1.986(3) . ?
Cu1 N3 1.995(3) . ?
Cu1 N6 2.146(5) . ?
Cu1 N10 2.175(4) . ?
Cu1 N5 2.196(5) . ?
Cu1 N1 2.218(5) . ?
N1 C1 1.307(8) . ?
N1 N2 1.357(5) . ?
N2 C3 1.322(7) . ?
N2 C4 1.411(7) . ?
C1 C2 1.375(9) . ?
C2 C3 1.363(9) . ?
N3 C4 1.319(7) . ?
N3 C8 1.347(8) . ?
C4 C5 1.393(7) . ?
C5 C6 1.381(10) . ?
C6 C7 1.366(10) . ?
C7 C8 1.379(7) . ?
C8 N4 1.414(7) . ?
N4 N5 1.346(6) . ?
N4 C9 1.350(8) . ?
N5 C11 1.331(8) . ?
C9 C10 1.353(11) . ?
C10 C11 1.354(11) . ?
N6 C12 1.325(8) . ?
N6 N7 1.368(6) . ?
N7 C14 1.344(7) . ?
N7 C15 1.390(7) . ?
C12 C13 1.366(11) . ?
C13 C14 1.336(11) . ?
N8 C19 1.328(6) . ?
N8 C15 1.342(6) . ?
C15 C16 1.385(7) . ?
C16 C17 1.369(9) . ?
C17 C18 1.352(9) . ?
C18 C19 1.375(7) . ?
C19 N9 1.414(6) . ?
N9 N10 1.346(6) . ?
N9 C20 1.367(6) . ?
N10 C22 1.324(7) . ?
C20 C21 1.316(9) . ?
C21 C22 1.432(9) . ?
B1 F10 1.305(14) . ?
B1 F2 1.306(11) . ?
B1 F12 1.329(15) . ?
B1 F7 1.331(11) . ?
B1 F5 1.365(10) . ?
B1 F4 1.371(13) . ?
B1 F3 1.373(14) . ?
B1 F9 1.399(13) . ?
B1 F6 1.410(11) . ?
B1 F8 1.419(11) . ?
B1 F1 1.441(10) . ?
B1 F11 1.526(11) . ?
B2 F26 1.142(19) . ?
B2 F15 1.249(12) . ?
B2 F22 1.325(15) . ?
B2 F17 1.340(13) . ?
B2 F21 1.354(16) . ?
B2 F24 1.380(14) . ?
B2 F19 1.380(13) . ?
B2 F18 1.384(13) . ?
B2 F14 1.402(10) . ?
B2 F13 1.409(9) . ?
B2 F16 1.417(11) . ?
B2 F20 1.431(16) . ?
B2 F25 1.474(17) . ?
B2 F23 1.541(18) . ?
